data_4122534
loop_
_publ_author_name
'Zhao, Xiang'
'Wong, Matthew'
'Mao, Chengyu'
'Trieu, Thuong Xinh'
'Zhang, Jian'
'Feng, Pingyun'
'Bu, Xianhui'

_publ_section_title
;
 Size-selective crystallization of homochiral camphorate metal-organic
 frameworks for lanthanide separation.
;
_journal_issue 36
_journal_name_full 'Journal of the American Chemical Society'
_journal_page_first 12572
_journal_page_last 12575
_journal_paper_doi 10.1021/ja5067306
_journal_volume 136
_journal_year 2014
_chemical_absolute_configuration rm
_chemical_formula_moiety 'C11 H15 O6 Y0.392 Yb0.608'
_chemical_formula_sum 'C11 H15 O6 Y0.392 Yb0.608'
_chemical_formula_weight 383.29
_chemical_name_systematic
; 
 ? 
;
_space_group_IT_number 19
_symmetry_cell_setting orthorhombic
_symmetry_space_group_name_Hall 'P 2ac 2ab'
_symmetry_space_group_name_H-M 'P 21 21 21'
_atom_sites_solution_hydrogens geom
_atom_sites_solution_primary direct
_atom_sites_solution_secondary difmap
_audit_creation_method SHELXL-97
_cell_angle_alpha 90.00
_cell_angle_beta 90.00
_cell_angle_gamma 90.00
_cell_formula_units_Z 4
_cell_length_a 8.1718(2)
_cell_length_b 10.9469(4)
_cell_length_c 14.7511(5)
_cell_measurement_temperature 293(2)
_cell_volume 1319.57(7)
_computing_structure_refinement 'SHELXL-97 (Sheldrick, 1997)'
_computing_structure_solution 'SHELXS-97 (Sheldrick, 1990)'
_diffrn_ambient_temperature 293(2)
_diffrn_measured_fraction_theta_full 0.987
_diffrn_measured_fraction_theta_max 0.987
_diffrn_radiation_monochromator graphite
_diffrn_radiation_source 'fine-focus sealed tube'
_diffrn_radiation_type MoK\a
_diffrn_radiation_wavelength 0.71073
_diffrn_reflns_av_R_equivalents 0.0360
_diffrn_reflns_av_sigmaI/netI 0.0619
_diffrn_reflns_limit_h_max 11
_diffrn_reflns_limit_h_min -13
_diffrn_reflns_limit_k_max 17
_diffrn_reflns_limit_k_min -16
_diffrn_reflns_limit_l_max 24
_diffrn_reflns_limit_l_min -23
_diffrn_reflns_number 13109
_diffrn_reflns_theta_full 35.50
_diffrn_reflns_theta_max 35.50
_diffrn_reflns_theta_min 2.32
_exptl_absorpt_coefficient_mu 6.052
_exptl_absorpt_correction_T_max 0.7470
_exptl_absorpt_correction_T_min 0.6556
_exptl_absorpt_correction_type multi-scan
_exptl_absorpt_process_details 'SADABS 2012/1'
_exptl_crystal_colour colorless
_exptl_crystal_density_diffrn 1.923
_exptl_crystal_density_method 'not measured'
_exptl_crystal_description prism
_exptl_crystal_F_000 734
_exptl_crystal_size_max 0.075
_exptl_crystal_size_mid 0.073
_exptl_crystal_size_min 0.071
_refine_diff_density_max 2.229
_refine_diff_density_min -1.451
_refine_diff_density_rms 0.199
_refine_ls_abs_structure_details 'Flack H D (1983), Acta Cryst. A39, 876-881'
_refine_ls_abs_structure_Flack 0.010(15)
_refine_ls_extinction_method none
_refine_ls_goodness_of_fit_ref 1.061
_refine_ls_hydrogen_treatment constr
_refine_ls_matrix_type full
_refine_ls_number_parameters 165
_refine_ls_number_reflns 5792
_refine_ls_number_restraints 7
_refine_ls_restrained_S_all 1.061
_refine_ls_R_factor_all 0.0536
_refine_ls_R_factor_gt 0.0406
_refine_ls_shift/su_max 0.002
_refine_ls_shift/su_mean 0.000
_refine_ls_structure_factor_coef Fsqd
_refine_ls_weighting_details 'calc w=1/[\s^2^(Fo^2^)+(0.0431P)^2^+1.9119P] where P=(Fo^2^+2Fc^2^)/3'
_refine_ls_weighting_scheme calc
_refine_ls_wR_factor_gt 0.0999
_refine_ls_wR_factor_ref 0.1052
_reflns_number_gt 4753
_reflns_number_total 5792
_reflns_threshold_expression >2sigma(I)
_cod_data_source_file ja5067306_si_002.cif
_cod_data_source_block CPM-29-YbY
_cod_depositor_comments
;
The following automatic conversions were performed:

'_symmetry_cell_setting' value 'Orthorhombic' changed to
'orthorhombic' according to
/home/saulius/struct/COD-crude-data--automatic-downloads/rss-feeds/ACS/lib/dictionaries/cif_core.dic
dictionary named 'cif_core.dic' version 2.4.2 from 2011-04-26.

Automatic conversion script
Id: cif_fix_values 2281 2013-09-26 08:29:07Z andrius 

 Adding full bibliography for 4122510--4122534.cif.
;
_cod_database_code 4122534

loop_
_symmetry_equiv_pos_as_xyz
'x, y, z'
'-x+1/2, -y, z+1/2'
'-x, y+1/2, -z+1/2'
'x+1/2, -y+1/2, -z'

loop_
_atom_site_label
_atom_site_type_symbol
_atom_site_fract_x
_atom_site_fract_y
_atom_site_fract_z
_atom_site_U_iso_or_equiv
_atom_site_adp_type
_atom_site_occupancy
_atom_site_symmetry_multiplicity
_atom_site_calc_flag
_atom_site_refinement_flags
Y1 Y 0.92485(2) 0.704390(18) 0.498348(19) 0.01258(6) Uani 0.392(3) 1 d P
Yb1 Yb 0.92485(2) 0.704390(18) 0.498348(19) 0.01258(6) Uani 0.608(3) 1 d P
O3 O 0.8029(4) 0.7129(4) 0.3636(2) 0.0224(7) Uani 1 1 d .
O6 O 0.6462(4) 0.6837(3) 0.5580(2) 0.0169(7) Uani 1 1 d .
C7 C 0.6768(5) 0.7573(4) 0.3250(3) 0.0162(8) Uani 1 1 d .
O5 O 0.7994(5) 0.5184(4) 0.5554(3) 0.0302(9) Uani 1 1 d .
C3 C 0.6775(5) 0.7679(4) 0.2221(3) 0.0150(8) Uani 1 1 d .
H3A H 0.7276 0.6930 0.1986 0.018 Uiso 1 1 calc R
C4 C 0.5078(9) 0.7770(11) 0.1801(5) 0.061(3) Uani 1 1 d U
H4A H 0.4245 0.7879 0.2262 0.073 Uiso 1 1 calc R
H4B H 0.4823 0.7048 0.1447 0.073 Uiso 1 1 calc R
C10 C 0.7696(9) 0.9886(7) 0.2515(4) 0.0290(14) Uani 1 1 d .
H10A H 0.6576 1.0151 0.2515 0.043 Uiso 1 1 calc R
H10B H 0.8382 1.0535 0.2297 0.043 Uiso 1 1 calc R
H10C H 0.8016 0.9673 0.3121 0.043 Uiso 1 1 calc R
C11 C 0.6655(6) 0.5697(5) 0.5729(4) 0.0216(10) Uani 1 1 d .
H11A H 0.5798 0.5242 0.5969 0.026 Uiso 1 1 calc R
C2 C 0.7879(7) 0.8776(7) 0.1900(5) 0.0351(14) Uani 1 1 d .
C9 C 0.9662(10) 0.8325(11) 0.1841(8) 0.075(3) Uani 1 1 d .
H9A H 1.0075 0.8181 0.2441 0.112 Uiso 1 1 calc R
H9B H 1.0320 0.8933 0.1547 0.112 Uiso 1 1 calc R
H9C H 0.9700 0.7579 0.1500 0.112 Uiso 1 1 calc R
O4 O 0.5514(4) 0.7922(4) 0.3677(2) 0.0225(7) Uani 1 1 d .
C5 C 0.5230(8) 0.8960(7) 0.1165(5) 0.0364(14) Uani 1 1 d .
H5A H 0.4583 0.8865 0.0619 0.044 Uiso 1 1 calc R
H5B H 0.4864 0.9685 0.1485 0.044 Uiso 1 1 calc R
C1 C 0.7099(5) 0.9049(4) 0.0933(3) 0.0143(8) Uani 1 1 d .
C8 C 0.7591(11) 0.8125(6) 0.0229(5) 0.0464(18) Uani 1 1 d .
H8A H 0.8735 0.8213 0.0097 0.070 Uiso 1 1 calc R
H8B H 0.6966 0.8256 -0.0314 0.070 Uiso 1 1 calc R
H8C H 0.7384 0.7317 0.0455 0.070 Uiso 1 1 calc R
C6 C 0.7590(5) 1.0300(4) 0.0564(3) 0.0168(8) Uani 1 1 d .
O2 O 0.6451(4) 1.1003(3) 0.0277(3) 0.0231(8) Uani 1 1 d .
O1 O 0.9094(4) 1.0571(3) 0.0530(3) 0.0231(8) Uani 1 1 d .

loop_
_atom_site_aniso_label
_atom_site_aniso_U_11
_atom_site_aniso_U_22
_atom_site_aniso_U_33
_atom_site_aniso_U_23
_atom_site_aniso_U_13
_atom_site_aniso_U_12
Y1 0.00897(8) 0.01453(9) 0.01424(9) -0.00081(16) -0.00097(13) 0.00058(6)
Yb1 0.00897(8) 0.01453(9) 0.01424(9) -0.00081(16) -0.00097(13) 0.00058(6)
O3 0.0195(15) 0.033(2) 0.0148(15) 0.0015(16) -0.0032(12) 0.0021(14)
O6 0.0098(12) 0.0187(17) 0.0222(17) 0.0039(13) -0.0011(11) -0.0013(10)
C7 0.0173(18) 0.020(2) 0.0117(19) 0.0014(16) 0.0003(14) -0.0007(16)
O5 0.0210(17) 0.0173(18) 0.052(3) 0.0040(19) 0.0009(17) 0.0014(14)
C3 0.0157(17) 0.019(2) 0.0102(18) 0.0037(15) 0.0001(13) 0.0018(15)
C4 0.035(4) 0.117(8) 0.030(3) 0.016(5) -0.001(3) -0.034(4)
C10 0.040(4) 0.022(3) 0.025(2) -0.007(2) -0.002(2) -0.012(3)
C11 0.0159(18) 0.023(2) 0.026(3) 0.006(2) 0.0012(17) -0.0054(17)
C2 0.028(3) 0.040(4) 0.038(3) 0.012(3) -0.002(2) -0.007(2)
C9 0.033(4) 0.095(8) 0.096(8) 0.042(7) 0.009(5) 0.018(4)
O4 0.0216(15) 0.031(2) 0.0153(15) 0.0025(16) 0.0055(12) 0.0042(14)
C5 0.031(3) 0.049(4) 0.030(3) 0.014(3) -0.006(2) -0.008(3)
C1 0.0147(16) 0.0118(19) 0.0164(19) 0.0020(15) -0.0025(14) -0.0023(14)
C8 0.069(5) 0.032(3) 0.038(4) 0.002(3) 0.014(3) -0.001(3)
C6 0.0181(18) 0.0110(19) 0.021(2) 0.0022(16) -0.0029(16) -0.0007(15)
O2 0.0201(14) 0.0168(16) 0.032(2) 0.0072(15) -0.0065(13) 0.0020(12)
O1 0.0146(14) 0.0196(17) 0.035(2) 0.0062(16) 0.0025(14) -0.0034(12)

loop_
_atom_type_symbol
_atom_type_description
_atom_type_scat_dispersion_real
_atom_type_scat_dispersion_imag
_atom_type_scat_source
C C 0.0033 0.0016 'International Tables Vol C Tables 4.2.6.8 and 6.1.1.4'
H H 0.0000 0.0000 'International Tables Vol C Tables 4.2.6.8 and 6.1.1.4'
O O 0.0106 0.0060 'International Tables Vol C Tables 4.2.6.8 and 6.1.1.4'
Y Y -2.7962 3.5667 'International Tables Vol C Tables 4.2.6.8 and 6.1.1.4'
Yb Yb -0.3850 5.5486 'International Tables Vol C Tables 4.2.6.8 and 6.1.1.4'

loop_
_geom_angle_atom_site_label_1
_geom_angle_atom_site_label_2
_geom_angle_atom_site_label_3
_geom_angle
_geom_angle_site_symmetry_1
_geom_angle_site_symmetry_3
O3 Y1 O4 176.49(16) . 4_566
O3 Y1 O1 89.94(15) . 3_745
O4 Y1 O1 91.79(15) 4_566 3_745
O3 Y1 O2 91.03(15) . 2_675
O4 Y1 O2 86.09(15) 4_566 2_675
O1 Y1 O2 154.35(13) 3_745 2_675
O3 Y1 O6 90.38(13) . 4_566
O4 Y1 O6 87.01(13) 4_566 4_566
O1 Y1 O6 77.79(13) 3_745 4_566
O2 Y1 O6 76.57(12) 2_675 4_566
O3 Y1 O5 98.96(16) . .
O4 Y1 O5 84.41(15) 4_566 .
O1 Y1 O5 76.65(14) 3_745 .
O2 Y1 O5 128.39(14) 2_675 .
O6 Y1 O5 152.71(12) 4_566 .
O3 Y1 O6 84.77(13) . .
O4 Y1 O6 96.54(13) 4_566 .
O1 Y1 O6 128.13(13) 3_745 .
O2 Y1 O6 77.47(12) 2_675 .
O6 Y1 O6 153.48(5) 4_566 .
O5 Y1 O6 53.60(12) . .
O3 Y1 C11 91.96(15) . .
O4 Y1 C11 90.65(15) 4_566 .
O1 Y1 C11 102.19(15) 3_745 .
O2 Y1 C11 103.39(15) 2_675 .
O6 Y1 C11 177.66(14) 4_566 .
O5 Y1 C11 26.53(14) . .
O6 Y1 C11 27.07(13) . .
O3 Y1 Yb1 115.79(10) . 4_566
O4 Y1 Yb1 62.33(10) 4_566 4_566
O1 Y1 Yb1 65.60(9) 3_745 4_566
O2 Y1 Yb1 91.09(9) 2_675 4_566
O6 Y1 Yb1 29.31(8) 4_566 4_566
O5 Y1 Yb1 127.21(9) . 4_566
O6 Y1 Yb1 156.91(8) . 4_566
C11 Y1 Yb1 148.61(11) . 4_566
O3 Y1 Yb1 64.25(9) . 4_466
O4 Y1 Yb1 115.85(10) 4_566 4_466
O1 Y1 Yb1 139.73(10) 3_745 4_466
O2 Y1 Yb1 61.73(9) 2_675 4_466
O6 Y1 Yb1 129.16(8) 4_566 4_466
O5 Y1 Yb1 77.59(9) . 4_466
O6 Y1 Yb1 27.82(8) . 4_466
C11 Y1 Yb1 52.18(11) . 4_466
Yb1 Y1 Yb1 152.501(11) 4_566 4_466
C7 O3 Y1 141.0(3) . .
C11 O6 Yb1 132.0(3) . 4_466
C11 O6 Y1 132.0(3) . 4_466
Yb1 O6 Y1 0.000(5) 4_466 4_466
C11 O6 Y1 92.1(3) . .
Yb1 O6 Y1 122.87(15) 4_466 .
Y1 O6 Y1 122.87(15) 4_466 .
O4 C7 O3 123.4(5) . .
O4 C7 C3 118.4(4) . .
O3 C7 C3 118.1(4) . .
C11 O5 Y1 93.7(3) . .
C7 C3 C4 114.1(4) . .
C7 C3 C2 111.1(4) . .
C4 C3 C2 110.5(5) . .
C3 C4 C5 102.7(5) . .
O5 C11 O6 120.6(4) . .
O5 C11 Y1 59.7(3) . .
O6 C11 Y1 60.8(2) . .
C10 C2 C9 112.4(7) . .
C10 C2 C3 111.9(5) . .
C9 C2 C3 108.3(6) . .
C10 C2 C1 110.2(5) . .
C9 C2 C1 112.9(7) . .
C3 C2 C1 100.6(4) . .
C7 O4 Yb1 145.4(3) . 4_466
C7 O4 Y1 145.4(3) . 4_466
Yb1 O4 Y1 0.000(7) 4_466 4_466
C1 C5 C4 104.6(5) . .
C8 C1 C6 106.6(4) . .
C8 C1 C5 111.7(5) . .
C6 C1 C5 112.9(4) . .
C8 C1 C2 112.7(5) . .
C6 C1 C2 112.5(4) . .
C5 C1 C2 100.5(4) . .
O1 C6 O2 123.5(4) . .
O1 C6 C1 118.6(4) . .
O2 C6 C1 117.8(4) . .
C6 O2 Yb1 144.9(3) . 2_674
C6 O2 Y1 144.9(3) . 2_674
Yb1 O2 Y1 0.000(17) 2_674 2_674
C6 O1 Yb1 140.4(3) . 3_755
C6 O1 Y1 140.4(3) . 3_755
Yb1 O1 Y1 0.000(15) 3_755 3_755

loop_
_geom_bond_atom_site_label_1
_geom_bond_atom_site_label_2
_geom_bond_distance
_geom_bond_site_symmetry_2
Y1 O3 2.226(4) .
Y1 O4 2.231(3) 4_566
Y1 O1 2.238(4) 3_745
Y1 O2 2.255(4) 2_675
Y1 O6 2.337(3) 4_566
Y1 O5 2.429(4) .
Y1 O6 2.452(3) .
Y1 C11 2.806(5) .
Y1 Yb1 4.20643(14) 4_566
Y1 Yb1 4.20643(13) 4_466
O3 C7 1.273(6) .
O6 C11 1.278(6) .
O6 Yb1 2.337(3) 4_466
O6 Y1 2.337(3) 4_466
C7 O4 1.262(6) .
C7 C3 1.522(7) .
O5 C11 1.256(6) .
C3 C4 1.522(9) .
C3 C2 1.575(8) .
C4 C5 1.610(11) .
C10 C2 1.524(10) .
C2 C9 1.541(10) .
C2 C1 1.591(8) .
O4 Yb1 2.231(3) 4_466
O4 Y1 2.231(3) 4_466
C5 C1 1.568(7) .
C1 C8 1.504(8) .
C1 C6 1.528(6) .
C6 O1 1.265(5) .
C6 O2 1.280(6) .
O2 Yb1 2.255(4) 2_674
O2 Y1 2.255(4) 2_674
O1 Yb1 2.238(4) 3_755
O1 Y1 2.238(4) 3_755
